data_7204101
loop_
_publ_author_name
'Praveen, Thoniyot'
'Das, Tanya'
'Sureshan, Kana M.'
'Shashidhar, Mysore S.'
'Samanta, Uttamkumar'
'Pal, Debnath'
'Chakrabarti, Pinak'

_publ_section_title
;
 Silver(i) oxide--silver halide mediated alcoholysis of
 O-benzoyl-myo-inositol 1,3,5-orthoformates: intramolecular assistance
 by the sulfonyl group
;
_journal_issue 2
_journal_name_full 'Journal of the Chemical Society, Perkin Transactions 2'
_journal_page_first 358
_journal_paper_doi 10.1039/b101476p
_journal_year 2002
_chemical_compound_source synthesized
_chemical_formula_moiety 'C22 H20 O10 S'
_chemical_formula_sum 'C22 H20 O10 S'
_chemical_formula_weight 476.44
_chemical_melting_point 434.5(5)
_chemical_name_systematic
;
racemic 2,6-di-O-benzoyl-4-O-methanesulfonyl-myo-inositol-1,3,5-orthoformate
;
_space_group_IT_number 2
_symmetry_cell_setting triclinic
_symmetry_space_group_name_Hall '-P 1'
_symmetry_space_group_name_H-M 'P -1'
_atom_sites_solution_hydrogens geom
_atom_sites_solution_primary direct
_atom_sites_solution_secondary difmap
_audit_creation_method SHELXL-97
_cell_angle_alpha 109.205(5)
_cell_angle_beta 105.285(5)
_cell_angle_gamma 102.015(5)
_cell_formula_units_Z 2
_cell_length_a 8.860(3)
_cell_length_b 11.530(4)
_cell_length_c 12.079(4)
_cell_measurement_reflns_used 6921
_cell_measurement_temperature 293(2)
_cell_measurement_theta_max 27.78
_cell_measurement_theta_min 2.50
_cell_volume 1063.5(6)
_computing_cell_refinement 'Bruker SAINT'
_computing_data_collection 'Bruker SMART'
_computing_data_reduction 'Bruker SAINT'
_computing_molecular_graphics 'Bruker SHELXTL'
_computing_publication_material 'Bruker SHELXTL'
_computing_structure_refinement 'SHELXL-97 (Sheldrick, 1997)'
_computing_structure_solution 'SHELXS-97 (Sheldrick, 1990)'
_diffrn_ambient_temperature 293(2)
_diffrn_measured_fraction_theta_full 0.906
_diffrn_measured_fraction_theta_max 0.906
_diffrn_measurement_device 'Bruker Smart APEX'
_diffrn_measurement_device_type 'CCD area detector'
_diffrn_measurement_method 'Omega Scan'
_diffrn_radiation_monochromator graphite
_diffrn_radiation_source 'fine-focus sealed tube'
_diffrn_radiation_type MoK\a
_diffrn_radiation_wavelength 0.71073
_diffrn_reflns_av_R_equivalents 0.0443
_diffrn_reflns_av_sigmaI/netI 0.0347
_diffrn_reflns_limit_h_max 11
_diffrn_reflns_limit_h_min -10
_diffrn_reflns_limit_k_max 14
_diffrn_reflns_limit_k_min -14
_diffrn_reflns_limit_l_max 15
_diffrn_reflns_limit_l_min -15
_diffrn_reflns_number 11503
_diffrn_reflns_theta_full 27.78
_diffrn_reflns_theta_max 27.78
_diffrn_reflns_theta_min 1.91
_exptl_absorpt_coefficient_mu 0.211
_exptl_absorpt_correction_T_max 1.000000
_exptl_absorpt_correction_T_min 0.774924
_exptl_absorpt_correction_type multi-scan
_exptl_absorpt_process_details 'Bruker SADABS'
_exptl_crystal_colour Colourless
_exptl_crystal_density_diffrn 1.488
_exptl_crystal_density_method 'not measured'
_exptl_crystal_description 'Prism '
_exptl_crystal_F_000 496
_exptl_crystal_size_max 0.506
_exptl_crystal_size_mid 0.438
_exptl_crystal_size_min 0.131
_refine_diff_density_max 0.381
_refine_diff_density_min -0.440
_refine_diff_density_rms 0.060
_refine_ls_extinction_coef 0.003(4)
_refine_ls_extinction_expression Fc^*^=kFc[1+0.001xFc^2^\l^3^/sin(2\q)]^-1/4^
_refine_ls_extinction_method SHELXL
_refine_ls_goodness_of_fit_ref 1.064
_refine_ls_hydrogen_treatment mixed
_refine_ls_matrix_type full
_refine_ls_number_parameters 300
_refine_ls_number_reflns 4533
_refine_ls_number_restraints 0
_refine_ls_restrained_S_all 1.064
_refine_ls_R_factor_all 0.0594
_refine_ls_R_factor_gt 0.0533
_refine_ls_shift/su_max 0.000
_refine_ls_shift/su_mean 0.000
_refine_ls_structure_factor_coef Fsqd
_refine_ls_weighting_details 'calc w=1/[\s^2^(Fo^2^)+(0.0897P)^2^+0.2684P] where P=(Fo^2^+2Fc^2^)/3'
_refine_ls_weighting_scheme calc
_refine_ls_wR_factor_gt 0.1495
_refine_ls_wR_factor_ref 0.1564
_reflns_number_gt 3863
_reflns_number_total 4533
_reflns_threshold_expression >2sigma(I)
_cod_data_source_file b101476p.txt
_cod_data_source_block mesylate_8
_cod_depositor_comments
;
The following automatic conversions were performed:
'_symmetry_cell_setting' value 'Triclinic' changed to 'triclinic'
according to '/home/adriana/struct/CIF-dictionaries/cif_core.dic'
dictionary named 'cif_core.dic' version 2.4.1 from
2010-06-29.

'_exptl_absorpt_correction_type' value 'multiscan' changed to
'multi-scan' according to
'/home/adriana/struct/CIF-dictionaries/cif_core.dic' dictionary named
'cif_core.dic' version 2.4.1 from 2010-06-29.

Automatic conversion script
Id: cif_fix_enum 1555 2011-01-17 13:19:09Z saulius 

The following automatic conversions were performed:

'_chemical_melting_point' value '434-435 K' was changed to '434.5(5)'
- the average value was taken and precision was estimated.

Automatic conversion script
Id: cif_fix_values 1569 2011-02-09 13:29:24Z adriana 
;
_cod_original_sg_symbol_H-M P-1
_cod_database_code 7204101

loop_
_symmetry_equiv_pos_as_xyz
'x, y, z'
'-x, -y, -z'

loop_
_atom_site_label
_atom_site_type_symbol
_atom_site_fract_x
_atom_site_fract_y
_atom_site_fract_z
_atom_site_U_iso_or_equiv
_atom_site_adp_type
_atom_site_occupancy
_atom_site_symmetry_multiplicity
_atom_site_calc_flag
_atom_site_refinement_flags
_atom_site_disorder_assembly
_atom_site_disorder_group
S1 S 0.29427(6) 0.58066(4) 0.48624(5) 0.05283(19) Uani 1 1 d . . .
O1 O 0.81687(17) 0.98926(14) 0.94983(12) 0.0589(4) Uani 1 1 d . . .
O2 O 0.87318(15) 0.74132(13) 0.86472(11) 0.0462(3) Uani 1 1 d . . .
O3 O 0.59874(17) 0.81360(17) 0.90981(13) 0.0622(4) Uani 1 1 d . . .
O4 O 0.45157(15) 0.70671(13) 0.56689(12) 0.0495(3) Uani 1 1 d . . .
O5 O 0.5481(2) 0.98397(17) 0.86023(14) 0.0688(5) Uani 1 1 d . . .
O6 O 0.73320(18) 0.90748(13) 0.61857(13) 0.0545(3) Uani 1 1 d . . .
O7 O 1.0469(2) 0.74292(18) 0.75887(15) 0.0667(4) Uani 1 1 d . . .
O8 O 0.7328(4) 1.0792(2) 0.5719(2) 0.1094(8) Uani 1 1 d . . .
O9 O 0.3194(2) 0.52376(17) 0.37240(17) 0.0793(5) Uani 1 1 d . . .
O10 O 0.2729(2) 0.50927(17) 0.56040(19) 0.0798(5) Uani 1 1 d . . .
C1 C 0.8294(2) 0.92973(17) 0.82913(17) 0.0472(4) Uani 1 1 d . . .
H1 H 0.9444 0.9600 0.8352 0.057 Uiso 1 1 calc R . .
C2 C 0.7697(2) 0.78226(17) 0.78232(16) 0.0415(4) Uani 1 1 d . . .
H2 H 0.7675 0.7415 0.6965 0.050 Uiso 1 1 calc R . .
C3 C 0.5970(2) 0.74156(19) 0.78625(17) 0.0482(4) Uani 1 1 d . . .
H3 H 0.5581 0.6481 0.7645 0.058 Uiso 1 1 calc R . .
C4 C 0.4757(2) 0.77766(19) 0.69756(17) 0.0483(4) Uani 1 1 d . . .
H4 H 0.3689 0.7580 0.7085 0.058 Uiso 1 1 calc R . .
C5 C 0.5432(3) 0.9227(2) 0.73354(18) 0.0530(5) Uani 1 1 d . . .
H5 H 0.4693 0.9484 0.6771 0.064 Uiso 1 1 calc R . .
C6 C 0.7198(3) 0.96934(18) 0.73768(19) 0.0523(4) Uani 1 1 d . . .
H6 H 0.7579 1.0638 0.7655 0.063 Uiso 1 1 calc R . .
C7 C 0.6546(3) 0.9479(2) 0.9431(2) 0.0648(6) Uani 1 1 d . . .
H7 H 0.6526 0.9913 1.0272 0.078 Uiso 1 1 calc R . .
C8 C 1.0107(2) 0.72554(17) 0.84257(17) 0.0459(4) Uani 1 1 d . . .
C9 C 1.1100(2) 0.68629(17) 0.93504(17) 0.0460(4) Uani 1 1 d . . .
C10 C 1.2491(3) 0.6585(3) 0.9207(3) 0.0811(8) Uani 1 1 d . . .
H10 H 1.2769 0.6611 0.8523 0.097 Uiso 1 1 calc R . .
C11 C 1.3477(4) 0.6266(4) 1.0081(4) 0.1017(11) Uani 1 1 d . . .
H11 H 1.4422 0.6086 0.9984 0.122 Uiso 1 1 calc R . .
C12 C 1.3081(3) 0.6211(3) 1.1081(3) 0.0812(8) Uani 1 1 d . . .
H12 H 1.3750 0.5996 1.1664 0.097 Uiso 1 1 calc R . .
C13 C 1.1697(4) 0.6473(3) 1.1222(2) 0.0812(8) Uani 1 1 d . . .
H13 H 1.1417 0.6432 1.1901 0.097 Uiso 1 1 calc R . .
C14 C 1.0706(3) 0.6799(3) 1.0359(2) 0.0677(6) Uani 1 1 d . . .
H14 H 0.9763 0.6977 1.0463 0.081 Uiso 1 1 calc R . .
C15 C 0.7415(3) 0.9719(2) 0.5450(2) 0.0627(6) Uani 1 1 d . . .
C16 C 0.7585(3) 0.8915(3) 0.4277(2) 0.0673(6) Uani 1 1 d . . .
C17 C 0.7337(3) 0.7593(3) 0.3930(2) 0.0722(6) Uani 1 1 d . . .
H17 H 0.7086 0.7209 0.4454 0.087 Uiso 1 1 calc R . .
C18 C 0.7457(4) 0.6838(4) 0.2813(3) 0.0971(10) Uani 1 1 d . . .
H18 H 0.7310 0.5960 0.2605 0.117 Uiso 1 1 calc R . .
C19 C 0.7787(5) 0.7371(6) 0.2034(4) 0.1253(16) Uani 1 1 d . . .
H19 H 0.7823 0.6851 0.1275 0.150 Uiso 1 1 calc R . .
C20 C 0.8073(4) 0.8689(6) 0.2348(4) 0.1296(19) Uani 1 1 d . . .
H20 H 0.8334 0.9047 0.1808 0.156 Uiso 1 1 calc R . .
C21 C 0.7970(3) 0.9499(4) 0.3491(3) 0.1015(12) Uani 1 1 d . . .
H21 H 0.8152 1.0382 0.3706 0.122 Uiso 1 1 calc R . .
C22 C 0.1297(3) 0.6411(2) 0.4593(2) 0.0655(6) Uani 1 1 d . . .
H22A H 0.1538 0.7048 0.4260 0.098 Uiso 1 1 calc R . .
H22B H 0.1136 0.6805 0.5369 0.098 Uiso 1 1 calc R . .
H22C H 0.0309 0.5714 0.4001 0.098 Uiso 1 1 calc R . .

loop_
_atom_site_aniso_label
_atom_site_aniso_U_11
_atom_site_aniso_U_22
_atom_site_aniso_U_33
_atom_site_aniso_U_23
_atom_site_aniso_U_13
_atom_site_aniso_U_12
S1 0.0483(3) 0.0404(3) 0.0536(3) 0.0156(2) 0.0036(2) 0.00731(19)
O1 0.0496(8) 0.0588(8) 0.0444(7) 0.0025(6) 0.0049(6) 0.0164(6)
O2 0.0422(7) 0.0540(7) 0.0432(7) 0.0213(6) 0.0131(5) 0.0176(5)
O3 0.0476(8) 0.0916(11) 0.0452(7) 0.0271(7) 0.0176(6) 0.0185(7)
O4 0.0417(7) 0.0493(7) 0.0422(7) 0.0110(6) 0.0082(5) 0.0061(5)
O5 0.0617(9) 0.0812(11) 0.0499(8) 0.0065(7) 0.0122(7) 0.0397(8)
O6 0.0649(8) 0.0461(7) 0.0557(8) 0.0266(6) 0.0206(7) 0.0159(6)
O7 0.0648(9) 0.0978(12) 0.0640(9) 0.0465(9) 0.0347(8) 0.0408(9)
O8 0.158(2) 0.0729(12) 0.1276(18) 0.0685(13) 0.0526(17) 0.0489(14)
O9 0.0791(11) 0.0598(9) 0.0658(10) -0.0003(8) 0.0158(9) 0.0129(8)
O10 0.0723(11) 0.0615(9) 0.0971(13) 0.0475(9) 0.0074(9) 0.0097(8)
C1 0.0401(9) 0.0425(9) 0.0471(10) 0.0115(7) 0.0097(7) 0.0088(7)
C2 0.0391(8) 0.0442(9) 0.0378(8) 0.0157(7) 0.0102(7) 0.0127(7)
C3 0.0401(9) 0.0543(10) 0.0450(9) 0.0208(8) 0.0115(7) 0.0088(7)
C4 0.0364(8) 0.0582(11) 0.0409(9) 0.0154(8) 0.0090(7) 0.0112(7)
C5 0.0524(10) 0.0533(11) 0.0455(10) 0.0124(8) 0.0097(8) 0.0244(9)
C6 0.0552(11) 0.0366(9) 0.0535(10) 0.0135(8) 0.0101(8) 0.0117(8)
C7 0.0551(12) 0.0827(16) 0.0431(10) 0.0090(10) 0.0128(9) 0.0296(11)
C8 0.0440(9) 0.0457(9) 0.0451(9) 0.0157(7) 0.0150(8) 0.0145(7)
C9 0.0449(9) 0.0404(9) 0.0463(9) 0.0144(7) 0.0115(7) 0.0127(7)
C10 0.0627(14) 0.123(2) 0.0957(19) 0.0699(18) 0.0390(14) 0.0498(16)
C11 0.0675(17) 0.154(3) 0.126(3) 0.089(3) 0.0374(18) 0.063(2)
C12 0.0734(16) 0.0814(17) 0.0797(17) 0.0418(14) 0.0010(13) 0.0269(13)
C13 0.101(2) 0.0947(19) 0.0592(14) 0.0414(13) 0.0238(13) 0.0434(16)
C14 0.0763(15) 0.0842(16) 0.0604(13) 0.0362(12) 0.0300(11) 0.0430(13)
C15 0.0550(11) 0.0635(13) 0.0792(15) 0.0477(12) 0.0171(10) 0.0163(10)
C16 0.0465(11) 0.1054(19) 0.0720(14) 0.0616(14) 0.0207(10) 0.0268(11)
C17 0.0740(15) 0.0968(19) 0.0606(13) 0.0418(13) 0.0279(12) 0.0363(14)
C18 0.089(2) 0.142(3) 0.0681(16) 0.0387(18) 0.0367(16) 0.049(2)
C19 0.085(2) 0.225(6) 0.085(2) 0.076(3) 0.0465(19) 0.047(3)
C20 0.0691(19) 0.265(6) 0.111(3) 0.138(4) 0.0471(19) 0.045(3)
C21 0.0584(15) 0.170(3) 0.128(3) 0.119(3) 0.0370(16) 0.0375(18)
C22 0.0464(11) 0.0686(13) 0.0723(14) 0.0348(11) 0.0035(10) 0.0135(10)

loop_
_atom_type_symbol
_atom_type_description
_atom_type_scat_dispersion_real
_atom_type_scat_dispersion_imag
_atom_type_scat_source
C C 0.0033 0.0016 'International Tables Vol C Tables 4.2.6.8 and 6.1.1.4'
H H 0.0000 0.0000 'International Tables Vol C Tables 4.2.6.8 and 6.1.1.4'
O O 0.0106 0.0060 'International Tables Vol C Tables 4.2.6.8 and 6.1.1.4'
S S 0.1246 0.1234 'International Tables Vol C Tables 4.2.6.8 and 6.1.1.4'

loop_
_geom_angle_atom_site_label_1
_geom_angle_atom_site_label_2
_geom_angle_atom_site_label_3
_geom_angle
_geom_angle_site_symmetry_1
_geom_angle_site_symmetry_3
_geom_angle_publ_flag
O9 S1 O10 120.51(12) . . ?
O9 S1 O4 104.06(10) . . ?
O10 S1 O4 109.04(9) . . ?
O9 S1 C22 109.66(12) . . ?
O10 S1 C22 108.28(12) . . ?
O4 S1 C22 104.04(10) . . ?
C7 O1 C1 110.71(14) . . ?
C8 O2 C2 116.13(14) . . ?
C7 O3 C3 111.34(15) . . ?
C4 O4 S1 117.75(11) . . ?
C7 O5 C5 110.92(14) . . ?
C15 O6 C6 119.73(17) . . ?
O1 C1 C6 107.76(15) . . ?
O1 C1 C2 110.47(15) . . ?
C6 C1 C2 109.18(15) . . ?
O2 C2 C3 107.11(14) . . ?
O2 C2 C1 110.64(14) . . ?
C3 C2 C1 107.67(15) . . ?
O3 C3 C2 109.76(14) . . ?
O3 C3 C4 104.90(15) . . ?
C2 C3 C4 110.98(15) . . ?
O4 C4 C5 109.80(15) . . ?
O4 C4 C3 112.08(15) . . ?
C5 C4 C3 108.33(15) . . ?
O5 C5 C4 105.33(17) . . ?
O5 C5 C6 106.46(16) . . ?
C4 C5 C6 114.23(15) . . ?
O6 C6 C1 106.43(15) . . ?
O6 C6 C5 111.71(15) . . ?
C1 C6 C5 107.84(17) . . ?
O1 C7 O3 111.11(17) . . ?
O1 C7 O5 111.6(2) . . ?
O3 C7 O5 111.25(18) . . ?
O7 C8 O2 123.35(17) . . ?
O7 C8 C9 125.18(17) . . ?
O2 C8 C9 111.47(15) . . ?
C14 C9 C10 118.8(2) . . ?
C14 C9 C8 122.52(17) . . ?
C10 C9 C8 118.66(19) . . ?
C9 C10 C11 120.0(2) . . ?
C12 C11 C10 120.8(2) . . ?
C11 C12 C13 119.5(2) . . ?
C12 C13 C14 120.3(3) . . ?
C9 C14 C13 120.6(2) . . ?
O8 C15 O6 123.1(2) . . ?
O8 C15 C16 125.9(2) . . ?
O6 C15 C16 110.99(19) . . ?
C17 C16 C21 119.6(3) . . ?
C17 C16 C15 121.45(19) . . ?
C21 C16 C15 119.0(3) . . ?
C18 C17 C16 121.2(3) . . ?
C19 C18 C17 120.2(4) . . ?
C18 C19 C20 120.9(4) . . ?
C19 C20 C21 120.6(3) . . ?
C16 C21 C20 117.5(4) . . ?

loop_
_geom_bond_atom_site_label_1
_geom_bond_atom_site_label_2
_geom_bond_distance
_geom_bond_site_symmetry_2
_geom_bond_publ_flag
S1 O9 1.4139(19) . ?
S1 O10 1.4231(18) . ?
S1 O4 1.5853(13) . ?
S1 C22 1.744(2) . ?
O1 C7 1.389(3) . ?
O1 C1 1.438(2) . ?
O2 C8 1.349(2) . ?
O2 C2 1.436(2) . ?
O3 C7 1.404(3) . ?
O3 C3 1.444(2) . ?
O4 C4 1.451(2) . ?
O5 C7 1.416(3) . ?
O5 C5 1.443(2) . ?
O6 C15 1.339(2) . ?
O6 C6 1.429(2) . ?
O7 C8 1.201(2) . ?
O8 C15 1.196(3) . ?
C1 C6 1.524(3) . ?
C1 C2 1.525(3) . ?
C2 C3 1.522(2) . ?
C3 C4 1.533(3) . ?
C4 C5 1.521(3) . ?
C5 C6 1.527(3) . ?
C8 C9 1.486(3) . ?
C9 C14 1.372(3) . ?
C9 C10 1.376(3) . ?
C10 C11 1.385(4) . ?
C11 C12 1.360(4) . ?
C12 C13 1.361(4) . ?
C13 C14 1.383(3) . ?
C15 C16 1.482(4) . ?
C16 C17 1.392(4) . ?
C16 C21 1.404(3) . ?
C17 C18 1.390(4) . ?
C18 C19 1.340(6) . ?
C19 C20 1.388(7) . ?
C20 C21 1.429(6) . ?
